data_1100065
loop_
_publ_author_name
'Zhang, Y'
'Chen, X'
'Liang, J'
'Xu, T'

_publ_section_title
;
Synthesis and structural study of new rarte earth sodium
borates of Na~3~Ln(BO~2~)~3~(Ln=Y,Gd)
;
_journal_name_full 'Journal of Alloys and Compounds'
_journal_page_first 72
_journal_page_last 75
_journal_paper_doi 10.1016/S0925-8388(01)01689-9
_journal_volume 333
_journal_year 2002
_chemical_formula_structural 'Na3 Y B2 O6'
_chemical_formula_sum 'B2 Na3 O6 Y'
_chemical_name_systematic
;
Sodium Yttrium Boron Oxide (3/1/2/6)
;
_space_group_IT_number 14
_symmetry_cell_setting monoclinic
_symmetry_space_group_name_Hall '-P 2ybc'
_symmetry_space_group_name_H-M 'P 1 21/c 1'
_cell_angle_alpha 90
_cell_angle_beta 118.72(7)
_cell_angle_gamma 90
_cell_formula_units_Z 4
_cell_length_a 6.5050(3)
_cell_length_b 8.5172(1)
_cell_length_c 12.0213(1)
_refine_ls_R_factor_all 0.05
_cod_original_sg_symbol_H-M P21/c
_cod_database_code 1100065

loop_
_symmetry_equiv_pos_as_xyz
x,y,z
-x,1/2+y,1/2-z
-x,-y,-z
x,1/2-y,1/2+z

loop_
_atom_site_label
_atom_site_type_symbol
_atom_site_symmetry_multiplicity
_atom_site_Wyckoff_symbol
_atom_site_fract_x
_atom_site_fract_y
_atom_site_fract_z
_atom_site_occupancy
_atom_site_attached_hydrogens
_atom_site_calc_flag
B1 B3+ 4 e 0.1536(8) 0.4464(3) 0.3739(1) 1. 0 d
B2 B3+ 4 e 0.3651(2) 0.5901(1) 0.1394(9) 1. 0 d
Na1 Na1+ 4 e 0.4027(6) 0.7955(1) 0.3763(3) 1. 0 d
Na2 Na1+ 4 e 0.0671(6) 0.2919(4) 0.0720(4) 1. 0 d
Na3 Na1+ 4 e 0.3352(5) 0.9472(4) 0.1138(3) 1. 0 d
O1 O2- 4 e 0.2687(8) 0.3359(6) 0.4791(4) 1. 0 d
O2 O2- 4 e 0.0539(7) 0.3791(8) 0.2552(4) 1. 0 d
O3 O2- 4 e 0.1420(6) 0.5967(5) 0.3961(3) 1. 0 d
O4 O2- 4 e 0.2578(7) 0.6913(5) 0.1785(4) 1. 0 d
O5 O2- 4 e 0.2629(9) 0.5059(6) 0.0227(7) 1. 0 d
O6 O2- 4 e 0.3999(9) 0.0772(6) 0.3074(4) 1. 0 d
Y Y3+ 4 e 0.0982(2) 0.1266(1) 0.3294(1) 1. 0 d

loop_
_atom_type_symbol
_atom_type_oxidation_number
B3+ 3.000
Na1+ 1.000
Y3+ 3.000
O2- -2.000
